data_4502402
loop_
_publ_author_name
'Banerjee, Debasis'
'Kim, Sun Jin'
'Borkowski, Lauren A.'
'Xu, Wenqian'
'Parise, John B.'

_publ_section_title
;
 Solvothermal Synthesis and Structural Characterization of Ultralight
 Metal Coordination Networks
;
_journal_issue 2
_journal_name_full 'Crystal Growth &amp; Design'
_journal_page_first 709
_journal_paper_doi 10.1021/cg9011247
_journal_volume 10
_journal_year 2010
_chemical_formula_moiety 'C16 H14.41 Li3 N3 O8.21'
_chemical_formula_sum 'C16 H14.41 Li3 N3 O8.21'
_chemical_formula_weight 400.82
_chemical_name_systematic
; 
 ? 
;
_space_group_IT_number 14
_symmetry_cell_setting monoclinic
_symmetry_space_group_name_Hall '-P 2ybc'
_symmetry_space_group_name_H-M 'P 1 21/c 1'
_atom_sites_solution_hydrogens geom
_atom_sites_solution_primary direct
_atom_sites_solution_secondary difmap
_audit_creation_method SHELXL-97
_cell_angle_alpha 90.00
_cell_angle_beta 99.98(3)
_cell_angle_gamma 90.00
_cell_formula_units_Z 4
_cell_length_a 11.510(2)
_cell_length_b 15.330(3)
_cell_length_c 10.930(2)
_cell_measurement_temperature 298(2)
_cell_volume 1899.4(6)
_computing_structure_refinement 'SHELXL-97 (Sheldrick, 1997)'
_computing_structure_solution 'SHELXS-97 (Sheldrick, 1990)'
_diffrn_ambient_temperature 298(2)
_diffrn_measured_fraction_theta_full 0.997
_diffrn_measured_fraction_theta_max 0.997
_diffrn_measurement_device_type 'BRUKER CCD'
_diffrn_measurement_method 'omega and phi scan'
_diffrn_radiation_monochromator graphite
_diffrn_radiation_source 'fine-focus sealed tube'
_diffrn_radiation_type MoK\a
_diffrn_radiation_wavelength 0.71073
_diffrn_reflns_av_R_equivalents 0.0556
_diffrn_reflns_av_sigmaI/netI 0.0795
_diffrn_reflns_limit_h_max 14
_diffrn_reflns_limit_h_min -13
_diffrn_reflns_limit_k_max 18
_diffrn_reflns_limit_k_min -19
_diffrn_reflns_limit_l_max 13
_diffrn_reflns_limit_l_min -13
_diffrn_reflns_number 12605
_diffrn_reflns_theta_full 26.73
_diffrn_reflns_theta_max 26.73
_diffrn_reflns_theta_min 1.80
_exptl_absorpt_coefficient_mu 0.111
_exptl_absorpt_correction_T_max 0.995
_exptl_absorpt_correction_T_min 0.973
_exptl_absorpt_correction_type multi-scan
_exptl_absorpt_process_details 'SADABS, Sheldrick (1998)'
_exptl_crystal_colour colorless
_exptl_crystal_density_diffrn 1.401
_exptl_crystal_density_method 'not measured'
_exptl_crystal_description plate
_exptl_crystal_F_000 824
_exptl_crystal_size_max 0.25
_exptl_crystal_size_mid 0.21
_exptl_crystal_size_min 0.04
_refine_diff_density_max 0.201
_refine_diff_density_min -0.183
_refine_diff_density_rms 0.043
_refine_ls_extinction_coef 0.0066(13)
_refine_ls_extinction_expression Fc^*^=kFc[1+0.001xFc^2^\l^3^/sin(2\q)]^-1/4^
_refine_ls_extinction_method SHELXL
_refine_ls_goodness_of_fit_ref 0.973
_refine_ls_hydrogen_treatment mixed
_refine_ls_matrix_type full
_refine_ls_number_parameters 294
_refine_ls_number_reflns 4022
_refine_ls_number_restraints 4
_refine_ls_restrained_S_all 0.974
_refine_ls_R_factor_all 0.1222
_refine_ls_R_factor_gt 0.0436
_refine_ls_shift/su_max 0.001
_refine_ls_shift/su_mean 0.000
_refine_ls_structure_factor_coef Fsqd
_refine_ls_weighting_details 'calc w=1/[\s^2^(Fo^2^)+(0.0498P)^2^+0.0559P] where P=(Fo^2^+2Fc^2^)/3'
_refine_ls_weighting_scheme calc
_refine_ls_wR_factor_gt 0.0949
_refine_ls_wR_factor_ref 0.1170
_reflns_number_gt 1979
_reflns_number_total 4022
_reflns_threshold_expression >2sigma(I)
_cod_data_source_file cg9011247_si_002.cif
_cod_data_source_block mhp196a1
_cod_original_cell_volume 1899.4(7)
_cod_original_sg_symbol_H-M 'P 21/c '
_cod_database_code 4502402

loop_
_symmetry_equiv_pos_as_xyz
'x, y, z'
'-x, y+1/2, -z+1/2'
'-x, -y, -z'
'x, -y-1/2, z-1/2'

loop_
_atom_site_label
_atom_site_type_symbol
_atom_site_fract_x
_atom_site_fract_y
_atom_site_fract_z
_atom_site_U_iso_or_equiv
_atom_site_adp_type
_atom_site_occupancy
_atom_site_symmetry_multiplicity
_atom_site_calc_flag
_atom_site_refinement_flags
O1 O 0.59905(14) 0.06888(10) 0.16375(13) 0.0439(4) Uani 1 1 d .
O2 O 0.68336(14) 0.19171(10) 0.00452(12) 0.0475(4) Uani 1 1 d .
N1 N 0.59187(15) -0.10772(11) 0.37048(14) 0.0338(5) Uani 1 1 d .
O3 O 0.55687(15) -0.27159(10) 0.43380(13) 0.0508(5) Uani 1 1 d .
O4 O 0.52552(15) -0.06519(10) 0.13308(13) 0.0495(5) Uani 1 1 d .
O5 O 0.65216(14) 0.23527(10) -0.19393(13) 0.0490(5) Uani 1 1 d .
N2 N 0.85034(16) 0.32785(12) -0.16004(14) 0.0372(5) Uani 1 1 d .
O6 O 0.88105(16) 0.42308(12) -0.35146(15) 0.0619(5) Uani 1 1 d .
O7 O 0.60401(16) -0.23942(11) 0.63580(13) 0.0618(5) Uani 1 1 d .
C2 C 0.9472(2) 0.37720(16) -0.14592(19) 0.0408(6) Uani 1 1 d .
C10 C 0.60602(19) -0.02482(15) 0.33762(18) 0.0344(5) Uani 1 1 d .
C13 C 0.6583(2) -0.06701(17) 0.5814(2) 0.0517(7) Uani 1 1 d .
H13 H 0.6766 -0.0835 0.6644 0.062 Uiso 1 1 calc R
C8 C 0.7115(2) 0.23226(14) -0.08613(19) 0.0389(6) Uani 1 1 d .
C14 C 0.6176(2) -0.12791(15) 0.49078(18) 0.0377(6) Uani 1 1 d .
C9 C 0.5743(2) -0.00571(16) 0.19949(18) 0.0354(6) Uani 1 1 d .
C15 C 0.5922(2) -0.22089(16) 0.5233(2) 0.0432(6) Uani 1 1 d .
C6 C 0.8256(2) 0.28416(15) -0.06184(18) 0.0376(6) Uani 1 1 d .
C11 C 0.6428(2) 0.04000(15) 0.4231(2) 0.0452(6) Uani 1 1 d .
H11 H 0.6482 0.0975 0.3975 0.054 Uiso 1 1 calc R
C5 C 0.8964(2) 0.29103(17) 0.0538(2) 0.0530(7) Uani 1 1 d .
H5 H 0.8771 0.2613 0.1217 0.064 Uiso 1 1 calc R
O8 O 1.06170(17) 0.46305(14) -0.26130(16) 0.0760(6) Uani 1 1 d .
C3 C 1.0226(2) 0.38586(17) -0.0348(2) 0.0542(7) Uani 1 1 d .
H3 H 1.0901 0.4201 -0.0282 0.065 Uiso 1 1 calc R
N1M N 0.8441(2) -0.04890(19) 0.9749(2) 0.0671(7) Uani 1 1 d D
HM1 H 0.885(2) -0.045(2) 0.911(2) 0.101 Uiso 1 1 d D
HM2 H 0.870(3) -0.0079(17) 1.031(2) 0.101 Uiso 1 1 d D
C1 C 0.9652(3) 0.42560(17) -0.2624(2) 0.0500(7) Uani 1 1 d .
C12 C 0.6715(2) 0.01835(18) 0.5471(2) 0.0566(7) Uani 1 1 d .
H12 H 0.6991 0.0605 0.6062 0.068 Uiso 1 1 calc R
C4 C 0.9952(3) 0.34225(19) 0.0668(2) 0.0639(8) Uani 1 1 d .
H4 H 1.0437 0.3476 0.1439 0.077 Uiso 1 1 calc R
Li1 Li 0.5312(4) 0.1309(2) 0.0100(3) 0.0439(10) Uani 1 1 d .
C1M C 0.7178(3) -0.0356(2) 0.9236(3) 0.0865(11) Uani 1 1 d .
H1M1 H 0.7076 0.0199 0.8822 0.130 Uiso 1 1 calc R
H1M2 H 0.6729 -0.0367 0.9898 0.130 Uiso 1 1 calc R
H1M3 H 0.6910 -0.0812 0.8653 0.130 Uiso 1 1 calc R
Li2 Li 0.7283(4) 0.3461(3) -0.3215(3) 0.0629(13) Uani 1 1 d .
Li3 Li 0.4807(4) 0.2101(3) -0.2547(3) 0.0513(11) Uani 1 1 d .
C2M C 0.8682(4) -0.1330(2) 1.0396(4) 0.1294(16) Uani 1 1 d .
H2M1 H 0.9512 -0.1380 1.0707 0.194 Uiso 1 1 calc R
H2M2 H 0.8435 -0.1798 0.9827 0.194 Uiso 1 1 calc R
H2M3 H 0.8255 -0.1359 1.1076 0.194 Uiso 1 1 calc R
OW1 O 0.8251(10) -0.2232(11) 0.7624(15) 0.119(7) Uani 0.205(6) 1 d PD
HW1 H 0.776(18) -0.224(17) 0.694(12) 0.179 Uiso 0.205(6) 1 d PD
HW2 H 0.763(15) -0.250(16) 0.77(3) 0.179 Uiso 0.205(6) 1 d PD

loop_
_atom_site_aniso_label
_atom_site_aniso_U_11
_atom_site_aniso_U_22
_atom_site_aniso_U_33
_atom_site_aniso_U_23
_atom_site_aniso_U_13
_atom_site_aniso_U_12
O1 0.0611(11) 0.0335(10) 0.0362(8) 0.0071(7) 0.0056(8) -0.0069(8)
O2 0.0603(11) 0.0468(11) 0.0348(8) 0.0096(7) 0.0067(8) -0.0110(9)
N1 0.0448(12) 0.0299(11) 0.0277(9) 0.0005(8) 0.0089(8) -0.0004(9)
O3 0.0761(13) 0.0363(10) 0.0389(9) 0.0026(8) 0.0067(8) -0.0062(9)
O4 0.0753(12) 0.0395(10) 0.0305(8) -0.0023(7) 0.0001(8) -0.0103(9)
O5 0.0605(12) 0.0513(11) 0.0315(8) 0.0077(8) -0.0027(7) -0.0126(9)
N2 0.0428(12) 0.0364(11) 0.0333(10) 0.0015(8) 0.0091(8) 0.0001(10)
O6 0.0656(13) 0.0756(14) 0.0416(10) 0.0174(9) 0.0009(9) -0.0151(10)
O7 0.0922(15) 0.0574(12) 0.0349(9) 0.0151(8) 0.0087(9) -0.0139(10)
C2 0.0456(16) 0.0403(15) 0.0374(13) 0.0045(11) 0.0095(11) -0.0009(13)
C10 0.0416(14) 0.0310(14) 0.0319(11) -0.0012(10) 0.0102(10) -0.0026(11)
C13 0.077(2) 0.0492(17) 0.0273(12) 0.0028(11) 0.0037(12) -0.0114(15)
C8 0.0534(16) 0.0291(14) 0.0347(12) 0.0031(11) 0.0091(11) 0.0016(12)
C14 0.0491(15) 0.0349(14) 0.0295(11) 0.0016(10) 0.0080(10) -0.0031(12)
C9 0.0422(15) 0.0350(14) 0.0293(11) -0.0009(11) 0.0071(10) -0.0001(12)
C15 0.0538(17) 0.0409(15) 0.0350(13) 0.0081(12) 0.0077(11) -0.0052(13)
C6 0.0461(15) 0.0342(14) 0.0321(11) 0.0041(10) 0.0059(10) -0.0021(12)
C11 0.0648(18) 0.0339(14) 0.0380(13) -0.0035(11) 0.0116(12) -0.0122(13)
C5 0.0641(18) 0.0568(18) 0.0350(13) 0.0114(12) 0.0001(12) -0.0168(15)
O8 0.0675(14) 0.1068(18) 0.0552(11) 0.0159(11) 0.0144(10) -0.0310(13)
C3 0.0524(17) 0.0657(19) 0.0429(14) 0.0044(13) 0.0037(12) -0.0169(15)
N1M 0.0683(19) 0.080(2) 0.0565(15) -0.0236(14) 0.0203(13) -0.0055(15)
C1 0.0576(18) 0.0538(18) 0.0402(14) 0.0025(12) 0.0129(13) -0.0083(15)
C12 0.087(2) 0.0504(18) 0.0297(12) -0.0056(12) 0.0027(13) -0.0193(15)
C4 0.069(2) 0.077(2) 0.0389(14) 0.0078(13) -0.0086(13) -0.0254(17)
Li1 0.067(3) 0.031(2) 0.0318(19) -0.0003(16) 0.0035(18) -0.003(2)
C1M 0.061(2) 0.137(3) 0.0646(19) -0.0318(19) 0.0188(16) -0.011(2)
Li2 0.077(3) 0.066(3) 0.041(2) -0.013(2) -0.004(2) 0.023(3)
Li3 0.068(3) 0.049(3) 0.035(2) -0.0097(18) 0.0056(19) 0.001(2)
C2M 0.186(5) 0.082(3) 0.117(3) 0.005(3) 0.017(3) 0.015(3)
OW1 0.066(9) 0.163(15) 0.117(11) -0.015(10) -0.016(7) 0.034(9)

loop_
_atom_type_symbol
_atom_type_description
_atom_type_scat_dispersion_real
_atom_type_scat_dispersion_imag
_atom_type_scat_source
C C 0.0033 0.0016 'International Tables Vol C Tables 4.2.6.8 and 6.1.1.4'
H H 0.0000 0.0000 'International Tables Vol C Tables 4.2.6.8 and 6.1.1.4'
Li Li -0.0003 0.0001 'International Tables Vol C Tables 4.2.6.8 and 6.1.1.4'
N N 0.0061 0.0033 'International Tables Vol C Tables 4.2.6.8 and 6.1.1.4'
O O 0.0106 0.0060 'International Tables Vol C Tables 4.2.6.8 and 6.1.1.4'

loop_
_geom_angle_atom_site_label_1
_geom_angle_atom_site_label_2
_geom_angle_atom_site_label_3
_geom_angle
_geom_angle_site_symmetry_1
_geom_angle_site_symmetry_3
C9 O1 Li2 142.0(2) . 4_566
C9 O1 Li1 128.80(18) . .
Li2 O1 Li1 86.10(18) 4_566 .
C8 O2 Li2 147.7(2) . 4_566
C8 O2 Li1 127.00(18) . .
Li2 O2 Li1 85.33(18) 4_566 .
C14 N1 C10 117.94(18) . .
C14 N1 Li3 114.74(18) . 3_655
C10 N1 Li3 127.10(17) . 3_655
C15 O3 Li1 109.93(16) . 2_645
C15 O3 Li3 115.09(17) . 3_655
Li1 O3 Li3 125.86(17) 2_645 3_655
C9 O4 Li1 160.00(19) . 3_655
C9 O4 Li3 112.34(16) . 3_655
Li1 O4 Li3 86.02(15) 3_655 3_655
C8 O5 Li3 130.32(18) . .
C8 O5 Li2 111.62(17) . .
Li3 O5 Li2 111.86(17) . .
C2 N2 C6 118.77(19) . .
C2 N2 Li2 116.8(2) . .
C6 N2 Li2 122.9(2) . .
C1 O6 Li2 115.76(18) . .
C15 O7 Li3 141.2(2) . 2_645
N2 C2 C3 123.0(2) . .
N2 C2 C1 114.4(2) . .
C3 C2 C1 122.5(2) . .
N1 C10 C11 122.65(19) . .
N1 C10 C9 115.50(18) . .
C11 C10 C9 121.8(2) . .
C12 C13 C14 119.1(2) . .
C12 C13 H13 120.5 . .
C14 C13 H13 120.5 . .
O5 C8 O2 125.7(2) . .
O5 C8 C6 117.26(18) . .
O2 C8 C6 117.0(2) . .
N1 C14 C13 122.7(2) . .
N1 C14 C15 115.63(19) . .
C13 C14 C15 121.60(19) . .
O4 C9 O1 126.31(19) . .
O4 C9 C10 116.6(2) . .
O1 C9 C10 117.1(2) . .
O7 C15 O3 126.2(2) . .
O7 C15 C14 117.1(2) . .
O3 C15 C14 116.66(18) . .
O7 C15 Li1 84.56(15) . 2_645
O3 C15 Li1 43.72(13) . 2_645
C14 C15 Li1 152.99(18) . 2_645
N2 C6 C5 121.4(2) . .
N2 C6 C8 114.84(19) . .
C5 C6 C8 123.6(2) . .
C12 C11 C10 119.0(2) . .
C12 C11 H11 120.5 . .
C10 C11 H11 120.5 . .
C4 C5 C6 119.1(2) . .
C4 C5 H5 120.5 . .
C6 C5 H5 120.5 . .
C2 C3 C4 118.0(2) . .
C2 C3 H3 121.0 . .
C4 C3 H3 121.0 . .
C2M N1M C1M 113.2(3) . .
C2M N1M HM1 110(2) . .
C1M N1M HM1 108(2) . .
C2M N1M HM2 106(2) . .
C1M N1M HM2 110(2) . .
HM1 N1M HM2 109(3) . .
O8 C1 O6 126.2(2) . .
O8 C1 C2 117.9(2) . .
O6 C1 C2 116.0(2) . .
C13 C12 C11 118.6(2) . .
C13 C12 H12 120.7 . .
C11 C12 H12 120.7 . .
C5 C4 C3 119.7(2) . .
C5 C4 H4 120.1 . .
C3 C4 H4 120.1 . .
O4 Li1 O3 123.0(2) 3_655 2_655
O4 Li1 O1 118.7(2) 3_655 .
O3 Li1 O1 104.49(17) 2_655 .
O4 Li1 O2 113.96(19) 3_655 .
O3 Li1 O2 99.08(18) 2_655 .
O1 Li1 O2 91.78(18) . .
O4 Li1 C15 104.05(17) 3_655 2_655
O3 Li1 C15 26.35(8) 2_655 2_655
O1 Li1 C15 130.51(17) . 2_655
O2 Li1 C15 92.74(15) . 2_655
O4 Li1 Li2 140.5(2) 3_655 4_566
O3 Li1 Li2 96.10(18) 2_655 4_566
O1 Li1 Li2 46.83(13) . 4_566
O2 Li1 Li2 46.97(13) . 4_566
C15 Li1 Li2 110.38(18) 2_655 4_566
O4 Li1 Li3 56.73(12) 3_655 .
O3 Li1 Li3 88.30(15) 2_655 .
O1 Li1 Li3 165.5(2) . .
O2 Li1 Li3 79.21(15) . .
C15 Li1 Li3 61.96(11) 2_655 .
Li2 Li1 Li3 126.07(18) 4_566 .
N1M C1M H1M1 109.5 . .
N1M C1M H1M2 109.5 . .
H1M1 C1M H1M2 109.5 . .
N1M C1M H1M3 109.5 . .
H1M1 C1M H1M3 109.5 . .
H1M2 C1M H1M3 109.5 . .
O1 Li2 O2 92.72(19) 4_565 4_565
O1 Li2 N2 123.4(2) 4_565 .
O2 Li2 N2 143.8(2) 4_565 .
O1 Li2 O6 104.3(2) 4_565 .
O2 Li2 O6 95.59(19) 4_565 .
N2 Li2 O6 75.94(18) . .
O1 Li2 O5 99.6(2) 4_565 .
O2 Li2 O5 106.6(2) 4_565 .
N2 Li2 O5 71.30(14) . .
O6 Li2 O5 146.5(2) . .
O1 Li2 Li1 47.07(13) 4_565 4_565
O2 Li2 Li1 47.70(13) 4_565 4_565
N2 Li2 Li1 165.4(2) . 4_565
O6 Li2 Li1 115.6(2) . 4_565
O5 Li2 Li1 97.94(19) . 4_565
O7 Li3 O5 106.53(18) 2_655 .
O7 Li3 N1 121.0(2) 2_655 3_655
O5 Li3 N1 127.5(2) . 3_655
O7 Li3 O3 113.3(2) 2_655 3_655
O5 Li3 O3 104.38(19) . 3_655
N1 Li3 O3 77.41(13) 3_655 3_655
O7 Li3 O4 86.33(15) 2_655 3_655
O5 Li3 O4 96.17(17) . 3_655
N1 Li3 O4 67.97(13) 3_655 3_655
O3 Li3 O4 145.37(18) 3_655 3_655
O7 Li3 Li1 63.93(13) 2_655 .
O5 Li3 Li1 75.61(14) . .
N1 Li3 Li1 105.12(18) 3_655 .
O3 Li3 Li1 176.9(2) 3_655 .
O4 Li3 Li1 37.25(9) 3_655 .
N1M C2M H2M1 109.5 . .
N1M C2M H2M2 109.5 . .
H2M1 C2M H2M2 109.5 . .
N1M C2M H2M3 109.5 . .
H2M1 C2M H2M3 109.5 . .
H2M2 C2M H2M3 109.5 . .
HW1 OW1 HW2 71(10) . .

loop_
_geom_bond_atom_site_label_1
_geom_bond_atom_site_label_2
_geom_bond_distance
_geom_bond_site_symmetry_2
O1 C9 1.257(3) .
O1 Li2 1.963(5) 4_566
O1 Li1 1.971(4) .
O2 C8 1.259(2) .
O2 Li2 1.970(4) 4_566
O2 Li1 1.993(4) .
N1 C14 1.333(2) .
N1 C10 1.338(3) .
N1 Li3 2.097(4) 3_655
O3 C15 1.261(3) .
O3 Li1 1.963(4) 2_645
O3 Li3 2.148(4) 3_655
O4 C9 1.238(3) .
O4 Li1 1.880(4) 3_655
O4 Li3 2.597(4) 3_655
O5 C8 1.256(2) .
O5 Li3 2.008(5) .
O5 Li2 2.454(5) .
N2 C2 1.334(3) .
N2 C6 1.337(2) .
N2 Li2 2.075(4) .
O6 C1 1.249(3) .
O6 Li2 2.189(6) .
O7 C15 1.246(2) .
O7 Li3 1.917(4) 2_645
C2 C3 1.372(3) .
C2 C1 1.519(3) .
C10 C11 1.380(3) .
C10 C9 1.519(3) .
C13 C12 1.377(3) .
C13 C14 1.383(3) .
C13 H13 0.9300 .
C8 C6 1.519(3) .
C14 C15 1.510(3) .
C15 Li1 2.670(5) 2_645
C6 C5 1.384(3) .
C11 C12 1.378(3) .
C11 H11 0.9300 .
C5 C4 1.369(3) .
C5 H5 0.9300 .
O8 C1 1.248(3) .
C3 C4 1.379(3) .
C3 H3 0.9300 .
N1M C2M 1.473(4) .
N1M C1M 1.478(4) .
N1M HM1 0.907(17) .
N1M HM2 0.890(18) .
C12 H12 0.9300 .
C4 H4 0.9300 .
Li1 O4 1.880(4) 3_655
Li1 O3 1.963(4) 2_655
Li1 C15 2.670(5) 2_655
Li1 Li2 2.686(6) 4_566
Li1 Li3 3.098(5) .
C1M H1M1 0.9600 .
C1M H1M2 0.9600 .
C1M H1M3 0.9600 .
Li2 O1 1.963(5) 4_565
Li2 O2 1.970(4) 4_565
Li2 Li1 2.686(6) 4_565
Li3 O7 1.917(4) 2_655
Li3 N1 2.097(4) 3_655
Li3 O3 2.148(4) 3_655
Li3 O4 2.597(4) 3_655
C2M H2M1 0.9600 .
C2M H2M2 0.9600 .
C2M H2M3 0.9600 .
OW1 HW1 0.86(2) .
OW1 HW2 0.85(2) .
